data_2241214
loop_
_publ_author_name
'Chouri, Marwen'
'Boughzala, Habib'

_publ_section_title
;
 Crystal structure of the new hybrid material
 bis(1,4-diazoniabicyclo[2.2.2]octane)
 di-\m-chlorido-bis[tetrachloridobismuthate(III)] dihydrate
;
_journal_coeditor_code VN2102
_journal_issue 11
_journal_name_full 'Acta Crystallographica Section E'
_journal_page_first 1384
_journal_page_last 1387
_journal_paper_doi 10.1107/S2056989015019933
_journal_volume 71
_journal_year 2015
_chemical_formula_iupac '(C6 H14 N2)2 [Bi2 Cl10], 2H2 O'
_chemical_formula_moiety '2(C6 H14 N2 2+), Bi2 Cl10 4-, 2(H2 O)'
_chemical_formula_sum 'C12 H32 Bi2 Cl10 N4 O2'
_chemical_formula_weight 1036.88
_chemical_name_systematic
;
Bis(1,4-diazoniabicyclo[2.2.2]octane)
di-\m-chlorido-bis[tetrachloridobismuthate(III)] dihydrate
;
_space_group_crystal_system monoclinic
_space_group_IT_number 14
_space_group_name_Hall '-P 2ybc'
_space_group_name_H-M_alt 'P 1 21/c 1'
_symmetry_space_group_name_Hall '-P 2ybc'
_symmetry_space_group_name_H-M 'P 1 21/c 1'
_atom_sites_solution_hydrogens mixed
_audit_creation_method SHELXL-2014/7
_cell_angle_alpha 90
_cell_angle_beta 105.95(3)
_cell_angle_gamma 90
_cell_formula_units_Z 2
_cell_length_a 7.875(3)
_cell_length_b 18.379(5)
_cell_length_c 10.444(4)
_cell_measurement_reflns_used 3158
_cell_measurement_temperature 293(2)
_cell_measurement_theta_max 2.7
_cell_measurement_theta_min 2.2
_cell_volume 1453.4(9)
_computing_cell_refinement
;
CAD-4 EXPRESS (Enraf--Nonius, 1994)
;
_computing_data_collection
;
CAD-4 EXPRESS (Enraf--Nonius, 1994)
;
_computing_data_reduction
;
XCAD4 (Harms & Wocadlo, 1995)
;
_computing_molecular_graphics
;
DIAMOND (Brandenburg, 2006)
;
_computing_publication_material
;
publCIF (Westrip, 2010)
;
_computing_structure_refinement
;
SHELXL2014 (Sheldrick, 2015)
;
_computing_structure_solution
;
SHELXS97 (Sheldrick, 2008)
;
_diffrn_ambient_temperature 293(2)
_diffrn_measured_fraction_theta_full 1.000
_diffrn_measured_fraction_theta_max 1.000
_diffrn_measurement_device_type 'Enraf--Nonius CAD-4'
_diffrn_measurement_method 'omega/2theta scans'
_diffrn_radiation_monochromator graphite
_diffrn_radiation_source 'fine-focus sealed tube'
_diffrn_radiation_type MoK\a
_diffrn_radiation_wavelength 0.71073
_diffrn_reflns_av_R_equivalents 0.0348
_diffrn_reflns_av_sigmaI/netI 0.0364
_diffrn_reflns_limit_h_max 1
_diffrn_reflns_limit_h_min -10
_diffrn_reflns_limit_k_max 23
_diffrn_reflns_limit_k_min -1
_diffrn_reflns_limit_l_max 13
_diffrn_reflns_limit_l_min -12
_diffrn_reflns_number 3159
_diffrn_reflns_theta_full 25.242
_diffrn_reflns_theta_max 26.967
_diffrn_reflns_theta_min 2.216
_diffrn_standards_decay_% 10
_diffrn_standards_interval_time 120
_diffrn_standards_number 2
_exptl_absorpt_coefficient_mu 13.029
_exptl_absorpt_correction_T_max 0.074
_exptl_absorpt_correction_T_min 0.013
_exptl_absorpt_correction_type psi-scan
_exptl_absorpt_process_details
;
North <i>et al.</i> (1968).
Number of psi-scan sets used was   5
Theta correction was applied.
Averaged transmission function was used.
No Fourier smoothing was applied.
;
_exptl_crystal_colour colourless
_exptl_crystal_density_diffrn 2.369
_exptl_crystal_density_method 'not measured'
_exptl_crystal_description prism
_exptl_crystal_F_000 968
_exptl_crystal_size_max 0.5
_exptl_crystal_size_mid 0.3
_exptl_crystal_size_min 0.2
_refine_diff_density_max 3.480
_refine_diff_density_min -2.569
_refine_ls_extinction_method none
_refine_ls_goodness_of_fit_ref 1.058
_refine_ls_hydrogen_treatment mixed
_refine_ls_matrix_type full
_refine_ls_number_parameters 142
_refine_ls_number_reflns 3159
_refine_ls_number_restraints 2
_refine_ls_restrained_S_all 1.057
_refine_ls_R_factor_all 0.0467
_refine_ls_R_factor_gt 0.0364
_refine_ls_shift/su_max 0.000
_refine_ls_shift/su_mean 0.000
_refine_ls_structure_factor_coef Fsqd
_refine_ls_weighting_details 'w=1/[\s^2^(Fo^2^)+(0.0625P)^2^+4.4831P] where P=(Fo^2^+2Fc^2^)/3'
_refine_ls_weighting_scheme calc
_refine_ls_wR_factor_gt 0.0966
_refine_ls_wR_factor_ref 0.1022
_reflns_number_gt 2681
_reflns_number_total 3159
_reflns_threshold_expression 'I > 2\s(I)'
_cod_data_source_file vn2102sup1.cif
_cod_data_source_block I
_cod_database_code 2241214
_shelx_space_group_comment
;
The symmetry employed for this shelxl refinement is uniquely defined
by the following loop, which should always be used as a source of
symmetry information in preference to the above space-group names.
They are only intended as comments.
;

loop_
_space_group_symop_operation_xyz
'x, y, z'
'-x, y+1/2, -z+1/2'
'-x, -y, -z'
'x, -y-1/2, z-1/2'

loop_
_atom_site_type_symbol
_atom_site_label
_atom_site_fract_x
_atom_site_fract_y
_atom_site_fract_z
_atom_site_U_iso_or_equiv
_atom_site_adp_type
_atom_site_calc_flag
_atom_site_occupancy
Bi Bi 0.42097(3) 0.42073(2) 0.34670(2) 0.02518(11) Uani d 1
Cl Cl1 0.2576(2) 0.50934(10) 0.50438(18) 0.0329(4) Uani d 1
Cl Cl2 0.4635(3) 0.32483(10) 0.54389(18) 0.0361(4) Uani d 1
Cl Cl3 0.1117(3) 0.36755(11) 0.2279(2) 0.0441(5) Uani d 1
Cl Cl4 0.3821(3) 0.52442(12) 0.1571(2) 0.0438(5) Uani d 1
Cl Cl5 0.5941(4) 0.33648(14) 0.2288(3) 0.0635(7) Uani d 1
O OW 0.7852(9) 0.2151(4) 0.4798(8) 0.0609(18) Uani d 1
H HW1 0.701(11) 0.194(6) 0.501(12) 0.070 Uiso d 1
H HW2 0.732(14) 0.251(4) 0.434(10) 0.070 Uiso d 1
N N1 0.0157(8) 0.3538(3) 0.8660(6) 0.0291(12) Uani d 1
H H1 -0.0668 0.3405 0.9173 0.035 Uiso calc 1
N N2 0.2250(8) 0.3886(3) 0.7369(6) 0.0319(13) Uani d 1
H H2 0.3082 0.4026 0.6866 0.038 Uiso calc 1
C C1 0.1780(10) 0.3089(4) 0.9111(8) 0.0340(16) Uani d 1
H H1A 0.1513 0.2584 0.8867 0.041 Uiso calc 1
H H1B 0.2238 0.3117 1.0072 0.041 Uiso calc 1
C C6 0.0703(11) 0.3511(5) 0.6456(7) 0.0403(19) Uani d 1
H H6A 0.1062 0.3045 0.6179 0.048 Uiso calc 1
H H6B 0.0224 0.3805 0.5668 0.048 Uiso calc 1
C C3 0.0613(10) 0.4331(4) 0.8868(8) 0.0344(16) Uani d 1
H H3A -0.0457 0.4618 0.8708 0.041 Uiso calc 1
H H3B 0.1310 0.4413 0.9778 0.041 Uiso calc 1
C C4 0.1641(11) 0.4551(4) 0.7924(8) 0.0385(17) Uani d 1
H H4A 0.0904 0.4841 0.7209 0.046 Uiso calc 1
H H4B 0.2650 0.4843 0.8386 0.046 Uiso calc 1
C C5 -0.0695(11) 0.3398(5) 0.7206(7) 0.0386(17) Uani d 1
H H5A -0.1673 0.3731 0.6874 0.046 Uiso calc 1
H H5B -0.1147 0.2905 0.7078 0.046 Uiso calc 1
C C2 0.3144(11) 0.3374(4) 0.8454(8) 0.0385(17) Uani d 1
H H2A 0.4078 0.3625 0.9105 0.046 Uiso calc 1
H H2B 0.3663 0.2973 0.8090 0.046 Uiso calc 1

loop_
_atom_site_aniso_label
_atom_site_aniso_U_11
_atom_site_aniso_U_22
_atom_site_aniso_U_33
_atom_site_aniso_U_12
_atom_site_aniso_U_13
_atom_site_aniso_U_23
Bi 0.02361(17) 0.02675(16) 0.02414(16) -0.00230(9) 0.00482(11) -0.00228(8)
Cl1 0.0253(8) 0.0374(9) 0.0354(9) 0.0006(7) 0.0073(7) 0.0026(7)
Cl2 0.0343(9) 0.0360(9) 0.0374(9) 0.0016(7) 0.0087(7) 0.0066(7)
Cl3 0.0352(10) 0.0522(11) 0.0396(10) -0.0140(9) 0.0011(8) 0.0003(8)
Cl4 0.0282(9) 0.0570(12) 0.0434(10) -0.0072(8) 0.0052(8) 0.0165(9)
Cl5 0.0703(16) 0.0640(15) 0.0643(15) 0.0110(12) 0.0319(13) -0.0197(12)
OW 0.045(4) 0.073(5) 0.067(5) 0.017(3) 0.019(3) -0.016(4)
N1 0.024(3) 0.037(3) 0.030(3) -0.001(2) 0.013(2) -0.002(2)
N2 0.027(3) 0.035(3) 0.037(3) 0.003(2) 0.016(3) 0.005(3)
C1 0.032(4) 0.034(4) 0.036(4) 0.010(3) 0.009(3) 0.011(3)
C6 0.044(5) 0.054(5) 0.021(3) 0.002(4) 0.005(3) -0.003(3)
C3 0.032(4) 0.030(3) 0.043(4) 0.002(3) 0.012(3) -0.007(3)
C4 0.038(4) 0.030(4) 0.050(5) -0.003(3) 0.017(4) 0.001(3)
C5 0.033(4) 0.050(4) 0.028(4) -0.005(3) -0.001(3) -0.005(3)
C2 0.034(4) 0.041(4) 0.040(4) 0.012(3) 0.010(3) 0.014(3)

loop_
_atom_type_symbol
_atom_type_description
_atom_type_scat_dispersion_real
_atom_type_scat_dispersion_imag
_atom_type_scat_source
C C 0.0033 0.0016 'International Tables Vol C Tables 4.2.6.8 and 6.1.1.4'
H H 0.0000 0.0000 'International Tables Vol C Tables 4.2.6.8 and 6.1.1.4'
Bi Bi -4.1077 10.2566 'International Tables Vol C Tables 4.2.6.8 and 6.1.1.4'
Cl Cl 0.1484 0.1585 'International Tables Vol C Tables 4.2.6.8 and 6.1.1.4'
N N 0.0061 0.0033 'International Tables Vol C Tables 4.2.6.8 and 6.1.1.4'
O O 0.0106 0.0060 'International Tables Vol C Tables 4.2.6.8 and 6.1.1.4'

loop_
_geom_angle_atom_site_label_1
_geom_angle_atom_site_label_2
_geom_angle_atom_site_label_3
_geom_angle_site_symmetry_3
_geom_angle
_geom_angle_publ_flag
Cl5 Bi Cl3 . 95.45(9) y
Cl5 Bi Cl2 . 90.07(8) y
Cl3 Bi Cl2 . 91.28(7) y
Cl5 Bi Cl4 . 92.39(9) y
Cl3 Bi Cl4 . 90.73(7) y
Cl2 Bi Cl4 . 176.66(6) y
Cl5 Bi Cl1 . 173.58(7) y
Cl3 Bi Cl1 . 88.74(7) y
Cl2 Bi Cl1 . 84.97(6) y
Cl4 Bi Cl1 . 92.41(7) y
Cl5 Bi Cl1 3_666 91.38(8) y
Cl3 Bi Cl1 3_666 173.16(6) y
Cl2 Bi Cl1 3_666 88.44(6) y
Cl4 Bi Cl1 3_666 89.25(6) y
Cl1 Bi Cl1 3_666 84.43(6) y
Bi Cl1 Bi 3_666 95.57(6) y
HW1 OW HW2 . 102(10) ?
C1 N1 C3 . 110.0(6) y
C1 N1 C5 . 109.4(6) y
C3 N1 C5 . 109.5(6) y
C1 N1 H1 . 109.3 ?
C3 N1 H1 . 109.3 ?
C5 N1 H1 . 109.3 ?
C4 N2 C2 . 110.9(6) y
C4 N2 C6 . 109.5(6) y
C2 N2 C6 . 109.1(6) y
C4 N2 H2 . 109.1 ?
C2 N2 H2 . 109.1 ?
C6 N2 H2 . 109.1 ?
N1 C1 C2 . 108.6(5) y
N1 C1 H1A . 110.0 ?
C2 C1 H1A . 110.0 ?
N1 C1 H1B . 110.0 ?
C2 C1 H1B . 110.0 ?
H1A C1 H1B . 108.4 ?
N2 C6 C5 . 108.1(6) y
N2 C6 H6A . 110.1 ?
C5 C6 H6A . 110.1 ?
N2 C6 H6B . 110.1 ?
C5 C6 H6B . 110.1 ?
H6A C6 H6B . 108.4 ?
C4 C3 N1 . 108.6(6) y
C4 C3 H3A . 110.0 ?
N1 C3 H3A . 110.0 ?
C4 C3 H3B . 110.0 ?
N1 C3 H3B . 110.0 ?
H3A C3 H3B . 108.4 ?
N2 C4 C3 . 109.0(6) y
N2 C4 H4A . 109.9 ?
C3 C4 H4A . 109.9 ?
N2 C4 H4B . 109.9 ?
C3 C4 H4B . 109.9 ?
H4A C4 H4B . 108.3 ?
N1 C5 C6 . 108.0(6) y
N1 C5 H5A . 110.1 ?
C6 C5 H5A . 110.1 ?
N1 C5 H5B . 110.1 ?
C6 C5 H5B . 110.1 ?
H5A C5 H5B . 108.4 ?
N2 C2 C1 . 108.5(6) y
N2 C2 H2A . 110.0 ?
C1 C2 H2A . 110.0 ?
N2 C2 H2B . 110.0 ?
C1 C2 H2B . 110.0 ?
H2A C2 H2B . 108.4 ?

loop_
_geom_bond_atom_site_label_1
_geom_bond_atom_site_label_2
_geom_bond_site_symmetry_2
_geom_bond_distance
_geom_bond_publ_flag
Bi Cl5 . 2.588(2) y
Bi Cl3 . 2.601(2) y
Bi Cl2 . 2.6611(19) y
Bi Cl4 . 2.704(2) y
Bi Cl1 . 2.8610(19) y
Bi Cl1 3_666 2.884(2) y
Cl1 Bi 3_666 2.884(2) ?
OW HW1 . 0.850(10) ?
OW HW2 . 0.850(10) ?
N1 C1 . 1.485(9) y
N1 C3 . 1.503(9) y
N1 C5 . 1.504(9) y
N1 H1 . 0.9800 ?
N2 C4 . 1.489(10) y
N2 C2 . 1.492(9) y
N2 C6 . 1.494(10) y
N2 H2 . 0.9800 ?
C1 C2 . 1.517(11) y
C1 H1A . 0.9700 ?
C1 H1B . 0.9700 ?
C6 C5 . 1.531(11) y
C6 H6A . 0.9700 ?
C6 H6B . 0.9700 ?
C3 C4 . 1.493(11) y
C3 H3A . 0.9700 ?
C3 H3B . 0.9700 ?
C4 H4A . 0.9700 ?
C4 H4B . 0.9700 ?
C5 H5A . 0.9700 ?
C5 H5B . 0.9700 ?
C2 H2A . 0.9700 ?
C2 H2B . 0.9700 ?

loop_
_geom_hbond_atom_site_label_D
_geom_hbond_atom_site_label_H
_geom_hbond_atom_site_label_A
_geom_hbond_site_symmetry_A
_geom_hbond_distance_DH
_geom_hbond_distance_HA
_geom_hbond_distance_DA
_geom_hbond_angle_DHA
Ow Hw2 Cl5 1_555 0.91 2.63 3.458(8) 163
N1 H1 Ow 4_466 0.91 1.87 2.739(10) 159
Ow Hw1 Cl5 4_566 0.91 2.80 3.475(9) 138
N2 H2 Cl1 1_555 0.91 2.73 3.352(6) 127
N2 H2 Cl2 1_555 0.91 2.65 3.325(7) 132

_cod_database_fobs_code 2241214
